data_1548694
loop_
_publ_author_name
'Thomas E. Edwards'
'Pavol Cekan'
'Gunnar W. Reginsson'
'Sandip A. Shelke'
'Adrian R. Ferre-D Amare'
'Olav Schiemann'
'Snorri Th. Sigurdsson'

_publ_section_title
;
 Crystal structure of a DNA containing the planar, phenoxazine-derived
 bi-functional spectroscopic probe C
;
_journal_name_full 'Nucleic Acids Research'
_journal_page_first 4419
_journal_page_last 4426
_journal_paper_doi 10.1093/nar/gkr015
_journal_volume 39
_journal_year 2011
_chemical_formula_sum 'C10 H7 N3 O2'
_chemical_formula_weight 201.19
_space_group_IT_number 14
_symmetry_cell_setting monoclinic
_symmetry_space_group_name_Hall '-P 2ybc'
_symmetry_space_group_name_H-M 'P 1 21/c 1'
_atom_sites_solution_hydrogens geom
_atom_sites_solution_primary direct
_atom_sites_solution_secondary difmap
_cell_angle_alpha 90.00
_cell_angle_beta 112.90(3)
_cell_angle_gamma 90.00
_cell_formula_units_Z 4
_cell_length_a 9.268(7)
_cell_length_b 8.872(6)
_cell_length_c 11.160(8)
_cell_measurement_reflns_used 3143
_cell_measurement_temperature 93(2)
_cell_measurement_theta_max 28.24
_cell_measurement_theta_min 2.52
_cell_volume 845.3(11)
_computing_cell_refinement 'CrystalClear (Rigaku Corp., 2004)'
_computing_data_collection 'CrystalClear (Rigaku Corp., 2004)'
_computing_data_reduction 'CrystalClear (Rigaku Corp., 2004)'
_computing_molecular_graphics 'Bruker SHELXTL'
_computing_publication_material 'Bruker SHELXTL'
_computing_structure_refinement 'SHELXL-97 (Sheldrick, 1997)'
_computing_structure_solution 'SHELXS-97 (Sheldrick, 1990)'
_diffrn_ambient_temperature 93(2)
_diffrn_measured_fraction_theta_full 0.945
_diffrn_measured_fraction_theta_max 0.803
_diffrn_measurement_device_type CCD
_diffrn_measurement_method '\w and \f scans'
_diffrn_radiation_monochromator confocal
_diffrn_radiation_source 'rotating anode'
_diffrn_radiation_type MoK\a
_diffrn_radiation_wavelength 0.71073
_diffrn_reflns_av_R_equivalents 0.0949
_diffrn_reflns_av_sigmaI/netI 0.0943
_diffrn_reflns_limit_h_max 7
_diffrn_reflns_limit_h_min -11
_diffrn_reflns_limit_k_max 10
_diffrn_reflns_limit_k_min -10
_diffrn_reflns_limit_l_max 14
_diffrn_reflns_limit_l_min -12
_diffrn_reflns_number 3564
_diffrn_reflns_theta_full 25.00
_diffrn_reflns_theta_max 27.52
_diffrn_reflns_theta_min 4.78
_exptl_absorpt_coefficient_mu 0.115
_exptl_absorpt_correction_T_max 0.9989
_exptl_absorpt_correction_T_min 0.9863
_exptl_absorpt_correction_type multi-scan
_exptl_absorpt_process_details 'Jacobson, R. (1998) Private communication'
_exptl_crystal_density_diffrn 1.581
_exptl_crystal_density_method 'not measured'
_exptl_crystal_F_000 416
_exptl_crystal_size_max 0.12
_exptl_crystal_size_mid 0.10
_exptl_crystal_size_min 0.01
_refine_diff_density_max 0.431
_refine_diff_density_min -0.318
_refine_diff_density_rms 0.079
_refine_ls_extinction_method none
_refine_ls_goodness_of_fit_ref 1.048
_refine_ls_hydrogen_treatment constr
_refine_ls_matrix_type full
_refine_ls_number_parameters 136
_refine_ls_number_reflns 1567
_refine_ls_number_restraints 0
_refine_ls_restrained_S_all 1.048
_refine_ls_R_factor_all 0.1622
_refine_ls_R_factor_gt 0.0844
_refine_ls_shift/su_max 0.001
_refine_ls_shift/su_mean 0.000
_refine_ls_structure_factor_coef Fsqd
_refine_ls_weighting_details 'calc w=1/[\s^2^(Fo^2^)+(0.0354P)^2^+3.3437P] where P=(Fo^2^+2Fc^2^)/3'
_refine_ls_weighting_scheme calc
_refine_ls_wR_factor_gt 0.1503
_refine_ls_wR_factor_ref 0.1915
_reflns_number_gt 873
_reflns_number_total 1567
_reflns_threshold_expression >2sigma(I)
_cod_data_source_file NAR-2011-39-4419-1.cif
_cod_data_source_block 1
_cod_original_sg_symbol_H-M P21/c
_cod_database_code 1548694

loop_
_symmetry_equiv_pos_as_xyz
'x, y, z'
'-x, y+1/2, -z+1/2'
'-x, -y, -z'
'x, -y-1/2, z-1/2'

loop_
_atom_site_label
_atom_site_type_symbol
_atom_site_fract_x
_atom_site_fract_y
_atom_site_fract_z
_atom_site_U_iso_or_equiv
_atom_site_adp_type
_atom_site_occupancy
_atom_site_symmetry_multiplicity
_atom_site_calc_flag
_atom_site_refinement_flags
_atom_site_disorder_assembly
_atom_site_disorder_group
O11 O 0.3157(4) 0.5235(4) 0.5206(3) 0.0267(9) Uani 1 1 d . . .
O1 O -0.0352(4) 0.0958(4) 0.6220(3) 0.0277(9) Uani 1 1 d . . .
N2 N 0.0656(5) 0.3346(5) 0.6628(4) 0.0223(9) Uani 1 1 d . . .
N4 N 0.1692(5) 0.5736(5) 0.6967(4) 0.0234(10) Uani 1 1 d . . .
H4 H 0.1195 0.5918 0.7584 0.028 Uiso 1 1 calc R . .
N14 N 0.1000(4) 0.1797(5) 0.5037(4) 0.0231(10) Uani 1 1 d . . .
H14 H 0.0788 0.0953 0.4586 0.028 Uiso 1 1 calc R . .
C1 C 0.0421(5) 0.2004(6) 0.5984(5) 0.0217(11) Uani 1 1 d . . .
C3 C 0.1506(5) 0.4388(5) 0.6365(4) 0.0191(11) Uani 1 1 d . . .
C5 C 0.2591(5) 0.6884(6) 0.6723(4) 0.0220(11) Uani 1 1 d . . .
C6 C 0.2747(6) 0.8285(6) 0.7307(5) 0.0236(11) Uani 1 1 d . . .
H6 H 0.2216 0.8491 0.7865 0.028 Uiso 1 1 calc R . .
C7 C 0.3675(6) 0.9391(6) 0.7083(5) 0.0283(12) Uani 1 1 d . . .
H7 H 0.3781 1.0347 0.7493 0.034 Uiso 1 1 calc R . .
C8 C 0.4451(6) 0.9103(6) 0.6256(5) 0.0276(12) Uani 1 1 d . . .
H8 H 0.5106 0.9849 0.6118 0.033 Uiso 1 1 calc R . .
C9 C 0.4254(6) 0.7698(6) 0.5630(5) 0.0263(12) Uani 1 1 d . . .
H9 H 0.4765 0.7492 0.5057 0.032 Uiso 1 1 calc R . .
C10 C 0.3316(5) 0.6622(6) 0.5851(5) 0.0230(11) Uani 1 1 d . . .
C12 C 0.2217(5) 0.4179(6) 0.5444(4) 0.0212(11) Uani 1 1 d . . .
C13 C 0.1901(5) 0.2871(6) 0.4775(4) 0.0212(11) Uani 1 1 d . . .
H13 H 0.2302 0.2694 0.4123 0.025 Uiso 1 1 calc R . .

loop_
_atom_site_aniso_label
_atom_site_aniso_U_11
_atom_site_aniso_U_22
_atom_site_aniso_U_33
_atom_site_aniso_U_23
_atom_site_aniso_U_13
_atom_site_aniso_U_12
O11 0.034(2) 0.0250(19) 0.0285(18) -0.0016(16) 0.0204(16) -0.0057(16)
O1 0.038(2) 0.0205(19) 0.032(2) -0.0016(16) 0.0217(17) -0.0065(16)
N2 0.024(2) 0.023(2) 0.023(2) -0.0016(19) 0.0130(18) -0.0011(18)
N4 0.031(2) 0.021(2) 0.025(2) 0.0009(19) 0.0190(19) -0.0027(19)
N14 0.028(2) 0.024(2) 0.022(2) -0.0013(19) 0.0136(18) -0.0006(18)
C1 0.020(2) 0.024(3) 0.020(2) 0.003(2) 0.007(2) 0.004(2)
C3 0.022(3) 0.021(3) 0.016(2) 0.005(2) 0.009(2) 0.003(2)
C5 0.022(3) 0.025(3) 0.018(2) -0.003(2) 0.007(2) -0.002(2)
C6 0.028(3) 0.022(3) 0.023(3) 0.003(2) 0.012(2) 0.003(2)
C7 0.033(3) 0.020(3) 0.029(3) -0.003(2) 0.009(2) -0.005(2)
C8 0.028(3) 0.029(3) 0.025(3) 0.003(2) 0.010(2) -0.007(2)
C9 0.024(3) 0.031(3) 0.026(3) 0.000(2) 0.012(2) -0.002(2)
C10 0.022(3) 0.022(3) 0.025(3) 0.002(2) 0.009(2) -0.002(2)
C12 0.022(3) 0.021(3) 0.023(3) -0.001(2) 0.010(2) -0.001(2)
C13 0.024(2) 0.025(3) 0.018(2) -0.001(2) 0.011(2) -0.003(2)

loop_
_atom_type_symbol
_atom_type_description
_atom_type_scat_dispersion_real
_atom_type_scat_dispersion_imag
_atom_type_scat_source
C C 0.0033 0.0016 'International Tables Vol C Tables 4.2.6.8 and 6.1.1.4'
H H 0.0000 0.0000 'International Tables Vol C Tables 4.2.6.8 and 6.1.1.4'
N N 0.0061 0.0033 'International Tables Vol C Tables 4.2.6.8 and 6.1.1.4'
O O 0.0106 0.0060 'International Tables Vol C Tables 4.2.6.8 and 6.1.1.4'

loop_
_geom_angle_atom_site_label_1
_geom_angle_atom_site_label_2
_geom_angle_atom_site_label_3
_geom_angle
_geom_angle_site_symmetry_1
_geom_angle_site_symmetry_3
C12 O11 C10 116.5(4) . .
C3 N2 C1 118.8(4) . .
C3 N4 C5 121.0(4) . .
C1 N14 C13 121.6(4) . .
O1 C1 N2 121.3(4) . .
O1 C1 N14 119.2(5) . .
N2 C1 N14 119.6(4) . .
N2 C3 N4 118.8(4) . .
N2 C3 C12 123.3(5) . .
N4 C3 C12 117.8(4) . .
C6 C5 C10 119.1(5) . .
C6 C5 N4 121.3(4) . .
C10 C5 N4 119.6(5) . .
C5 C6 C7 120.5(4) . .
C6 C7 C8 120.2(5) . .
C7 C8 C9 119.3(5) . .
C10 C9 C8 119.7(5) . .
C9 C10 C5 121.1(5) . .
C9 C10 O11 117.6(4) . .
C5 C10 O11 121.2(4) . .
C13 C12 O11 119.8(4) . .
C13 C12 C3 116.6(4) . .
O11 C12 C3 123.6(4) . .
C12 C13 N14 119.9(4) . .

loop_
_geom_bond_atom_site_label_1
_geom_bond_atom_site_label_2
_geom_bond_distance
_geom_bond_site_symmetry_2
O11 C12 1.375(6) .
O11 C10 1.404(6) .
O1 C1 1.261(6) .
N2 C3 1.319(6) .
N2 C1 1.364(6) .
N4 C3 1.349(6) .
N4 C5 1.408(6) .
N14 C1 1.371(6) .
N14 C13 1.371(6) .
C3 C12 1.432(6) .
C5 C6 1.384(7) .
C5 C10 1.401(7) .
C6 C7 1.391(7) .
C7 C8 1.397(7) .
C8 C9 1.406(7) .
C9 C10 1.376(7) .
C12 C13 1.349(7) .
